data_4108598
loop_
_publ_author_name
'Craig M. Robertson'
'Alicea A. Leitch'
'Kristina Cvrkalj'
'Daniel J. T. Myles'
'Robert W. Reed'
'Paul A. Dube'
'Richard T. Oakley'

_publ_section_title
;
 Ferromagnetic Ordering in Bisthiaselenazolyl Radicals: Variations on a
 Tetragonal Theme
;
_journal_name_full 'Journal of the American Chemical Society'
_journal_page_first 14791
_journal_page_last 14801
_journal_paper_doi 10.1021/ja8054436
_journal_volume 130
_journal_year 2008
_chemical_formula_sum 'C8 H7 Cl N3 S2 Se2'
_chemical_formula_weight 402.66
_chemical_name_systematic
; 
 ? 
;
_space_group_IT_number 113
_symmetry_cell_setting tetragonal
_symmetry_space_group_name_Hall 'P -4 2ab'
_symmetry_space_group_name_H-M 'P -4 21 m'
_atom_sites_solution_hydrogens geom
_atom_sites_solution_primary direct
_atom_sites_solution_secondary difmap
_audit_creation_method SHELXL-97
_cell_angle_alpha 90.00
_cell_angle_beta 90.00
_cell_angle_gamma 90.00
_cell_formula_units_Z 4
_cell_length_a 16.2209(8)
_cell_length_b 16.2209(8)
_cell_length_c 4.3831(4)
_cell_measurement_reflns_used 4849
_cell_measurement_temperature 296(2)
_cell_measurement_theta_max 32.82
_cell_measurement_theta_min 2.51
_cell_volume 1153.27(13)
_computing_cell_refinement 'Bruker SMART'
_computing_data_collection 'Bruker SMART'
_computing_data_reduction 'Bruker SAINT'
_computing_molecular_graphics 'Bruker SHELXTL'
_computing_publication_material 'Bruker SHELXTL'
_computing_structure_refinement 'Bruker SHELXTL'
_computing_structure_solution 'Bruker SHELXTL'
_diffrn_ambient_temperature 296(2)
_diffrn_measured_fraction_theta_full 1.000
_diffrn_measured_fraction_theta_max 1.000
_diffrn_measurement_device_type 'CCD area detector'
_diffrn_measurement_method 'phi and omega scans'
_diffrn_radiation_monochromator graphite
_diffrn_radiation_source 'sealed tube'
_diffrn_radiation_type MoK\a
_diffrn_radiation_wavelength 0.71073
_diffrn_reflns_av_R_equivalents 0.0340
_diffrn_reflns_av_sigmaI/netI 0.0346
_diffrn_reflns_limit_h_max 13
_diffrn_reflns_limit_h_min -20
_diffrn_reflns_limit_k_max 20
_diffrn_reflns_limit_k_min -20
_diffrn_reflns_limit_l_max 5
_diffrn_reflns_limit_l_min -5
_diffrn_reflns_number 7336
_diffrn_reflns_theta_full 26.50
_diffrn_reflns_theta_max 26.50
_diffrn_reflns_theta_min 1.78
_exptl_absorpt_coefficient_mu 6.977
_exptl_absorpt_correction_T_max 0.87
_exptl_absorpt_correction_T_min 0.741
_exptl_absorpt_correction_type empirical
_exptl_absorpt_process_details sadabs
_exptl_crystal_colour black
_exptl_crystal_density_diffrn 2.319
_exptl_crystal_description needle
_exptl_crystal_F_000 772
_exptl_crystal_size_max 0.28
_exptl_crystal_size_mid 0.03
_exptl_crystal_size_min 0.02
_refine_diff_density_max 0.269
_refine_diff_density_min -0.296
_refine_diff_density_rms 0.067
_refine_ls_abs_structure_details 'Flack H D (1983), Acta Cryst. A39, 876-881'
_refine_ls_abs_structure_Flack 0.013(13)
_refine_ls_extinction_method none
_refine_ls_goodness_of_fit_ref 1.096
_refine_ls_hydrogen_treatment constr
_refine_ls_matrix_type full
_refine_ls_number_parameters 82
_refine_ls_number_reflns 1263
_refine_ls_number_restraints 0
_refine_ls_restrained_S_all 1.096
_refine_ls_R_factor_all 0.0250
_refine_ls_R_factor_gt 0.0230
_refine_ls_shift/su_max 0.000
_refine_ls_shift/su_mean 0.000
_refine_ls_structure_factor_coef Fsqd
_refine_ls_weighting_details 'calc w=1/[\s^2^(Fo^2^)+(0.0000P)^2^+0.3734P] where P=(Fo^2^+2Fc^2^)/3'
_refine_ls_weighting_scheme calc
_refine_ls_wR_factor_gt 0.0482
_refine_ls_wR_factor_ref 0.0488
_reflns_number_gt 1207
_reflns_number_total 1263
_reflns_threshold_expression >2sigma(I)
_cod_data_source_file ja8054436_si_003.cif
_cod_data_source_block cltsprrm
_cod_database_code 4108598

loop_
_symmetry_equiv_pos_as_xyz
'x, y, z'
'-x, -y, z'
'y, -x, -z'
'-y, x, -z'
'-x+1/2, y+1/2, -z'
'x+1/2, -y+1/2, -z'
'-y+1/2, -x+1/2, z'
'y+1/2, x+1/2, z'

loop_
_atom_site_label
_atom_site_type_symbol
_atom_site_fract_x
_atom_site_fract_y
_atom_site_fract_z
_atom_site_U_iso_or_equiv
_atom_site_adp_type
_atom_site_occupancy
_atom_site_symmetry_multiplicity
_atom_site_calc_flag
_atom_site_refinement_flags
Se1 Se 0.101652(17) 0.935901(17) 0.75593(10) 0.03302(10) Uani 1 1 d .
Cl1 Cl 0.39550(5) 0.89550(5) 0.2865(3) 0.0371(3) Uani 1 2 d S
S1 S 0.22086(5) 0.96050(5) 0.5133(2) 0.0364(2) Uani 1 1 d .
N2 N 0.24339(15) 0.74339(15) 0.9361(9) 0.0247(8) Uani 1 2 d S
N1 N 0.13634(17) 0.83787(16) 0.9138(7) 0.0321(7) Uani 1 1 d .
C3 C 0.33663(18) 0.83663(18) 0.5310(11) 0.0252(9) Uani 1 2 d S
C1 C 0.21089(19) 0.81751(18) 0.8284(7) 0.0249(8) Uani 1 1 d .
C2 C 0.26095(19) 0.86634(18) 0.6286(8) 0.0256(7) Uani 1 1 d .
C4 C 0.19208(18) 0.69208(18) 1.1369(10) 0.0246(9) Uani 1 2 d S
H4A H 0.1592 0.7269 1.2654 0.029 Uiso 1 1 d R
C6 C 0.0823(2) 0.5823(2) 1.1540(12) 0.0410(13) Uani 1 2 d S
H6A H 0.0479 0.5479 1.0297 0.061 Uiso 1 2 d SR
H6B H 0.0484 0.6170 1.2805 0.061 Uiso 1 1 d R
C5 C 0.1356(2) 0.6356(2) 0.9556(12) 0.0358(11) Uani 1 2 d S
H5A H 0.1010 0.6689 0.8268 0.043 Uiso 1 1 d R

loop_
_atom_site_aniso_label
_atom_site_aniso_U_11
_atom_site_aniso_U_22
_atom_site_aniso_U_33
_atom_site_aniso_U_23
_atom_site_aniso_U_13
_atom_site_aniso_U_12
Se1 0.02615(16) 0.02640(16) 0.04652(19) -0.0017(2) -0.0027(2) 0.00252(12)
Cl1 0.0369(3) 0.0369(3) 0.0376(6) 0.0080(4) 0.0080(4) -0.0072(5)
S1 0.0307(4) 0.0263(4) 0.0524(5) 0.0087(4) 0.0000(4) 0.0008(4)
N2 0.0224(11) 0.0224(11) 0.029(2) 0.0040(11) 0.0040(11) 0.0003(14)
N1 0.0271(14) 0.0253(14) 0.0439(18) 0.0027(13) 0.0025(13) 0.0018(11)
C3 0.0260(13) 0.0260(13) 0.023(2) 0.0018(13) 0.0018(13) -0.0049(18)
C1 0.0253(16) 0.0212(14) 0.028(2) -0.0035(12) -0.0043(12) 0.0017(13)
C2 0.0252(16) 0.0197(14) 0.0318(15) -0.0001(13) -0.0038(13) -0.0029(13)
C4 0.0253(13) 0.0253(13) 0.023(2) 0.0017(12) 0.0017(12) -0.0027(18)
C6 0.0340(16) 0.0340(16) 0.055(3) 0.0026(15) 0.0026(15) -0.007(2)
C5 0.0371(16) 0.0371(16) 0.033(3) -0.0029(16) -0.0029(16) -0.007(2)

loop_
_atom_type_symbol
_atom_type_description
_atom_type_scat_dispersion_real
_atom_type_scat_dispersion_imag
_atom_type_scat_source
C C 0.0033 0.0016 'International Tables Vol C Tables 4.2.6.8 and 6.1.1.4'
H H 0.0000 0.0000 'International Tables Vol C Tables 4.2.6.8 and 6.1.1.4'
N N 0.0061 0.0033 'International Tables Vol C Tables 4.2.6.8 and 6.1.1.4'
S S 0.1246 0.1234 'International Tables Vol C Tables 4.2.6.8 and 6.1.1.4'
Cl Cl 0.1484 0.1585 'International Tables Vol C Tables 4.2.6.8 and 6.1.1.4'
Se Se -0.0929 2.2259 'International Tables Vol C Tables 4.2.6.8 and 6.1.1.4'

loop_
_geom_angle_atom_site_label_1
_geom_angle_atom_site_label_2
_geom_angle_atom_site_label_3
_geom_angle
_geom_angle_site_symmetry_1
_geom_angle_site_symmetry_3
N1 Se1 S1 93.96(9) . .
C2 S1 Se1 91.63(11) . .
C1 N2 C1 122.5(4) . 8_455
C1 N2 C4 118.47(18) . .
C1 N2 C4 118.47(18) 8_455 .
C1 N1 Se1 113.4(2) . .
C2 C3 C2 121.4(4) . 8_455
C2 C3 Cl1 119.3(2) . .
C2 C3 Cl1 119.3(2) 8_455 .
N1 C1 N2 118.0(3) . .
N1 C1 C2 124.0(3) . .
N2 C1 C2 118.0(3) . .
C3 C2 C1 119.9(3) . .
C3 C2 S1 123.2(3) . .
C1 C2 S1 116.9(2) . .
N2 C4 C5 111.7(4) . .
N2 C4 H4A 109.5 . .
C5 C4 H4A 109.1 . .
C5 C6 H6A 110.0 . .
C5 C6 H6B 109.0 . .
H6A C6 H6B 109.6 . .
C6 C5 C4 113.0(4) . .
C6 C5 H5A 109.1 . .
C4 C5 H5A 108.7 . .

loop_
_geom_bond_atom_site_label_1
_geom_bond_atom_site_label_2
_geom_bond_distance
_geom_bond_site_symmetry_2
Se1 N1 1.823(3) .
Se1 S1 2.2426(10) .
Cl1 C3 1.724(5) .
S1 C2 1.735(3) .
N2 C1 1.395(3) .
N2 C1 1.395(3) 8_455
N2 C4 1.470(5) .
N1 C1 1.308(4) .
C3 C2 1.386(4) .
C3 C2 1.386(4) 8_455
C1 C2 1.433(4) .
C4 C5 1.520(6) .
C4 H4A 0.9588 .
C6 C5 1.500(7) .
C6 H6A 0.9601 .
C6 H6B 0.9625 .
C5 H5A 0.9620 .

loop_
_geom_torsion_atom_site_label_1
_geom_torsion_atom_site_label_2
_geom_torsion_atom_site_label_3
_geom_torsion_atom_site_label_4
_geom_torsion
_geom_torsion_site_symmetry_1
N1 Se1 S1 C2 3.00(15) .
S1 Se1 N1 C1 -1.9(2) .
Se1 N1 C1 N2 -179.9(2) .
Se1 N1 C1 C2 -0.5(4) .
C1 N2 C1 N1 171.5(2) 8_455
C4 N2 C1 N1 0.5(5) .
C1 N2 C1 C2 -8.0(6) 8_455
C4 N2 C1 C2 -179.0(3) .
C2 C3 C2 C1 -1.6(6) 8_455
Cl1 C3 C2 C1 179.1(3) .
C2 C3 C2 S1 -179.9(2) 8_455
Cl1 C3 C2 S1 0.8(5) .
N1 C1 C2 C3 -174.8(3) .
N2 C1 C2 C3 4.6(5) .
N1 C1 C2 S1 3.6(4) .
N2 C1 C2 S1 -176.9(2) .
Se1 S1 C2 C3 174.5(3) .
Se1 S1 C2 C1 -3.9(3) .
C1 N2 C4 C5 85.7(3) .
C1 N2 C4 C5 -85.7(3) 8_455
N2 C4 C5 C6 180.000(2) .
